data_1557273
loop_
_publ_author_name
'Lindeman, Sergey V.'
'Bozak, Richard E.'
'Hicks, Ronald J.'
'Husebye, Steinar'

_publ_section_title
;
 Crystal Structure of 1-Ferrocenyl-3-(4'-nitrophenyl)-2-propen-1-one,
 C19H15FeNO3
;
_journal_name_full 'Acta Chemica Scandinavica'
_journal_page_first 966
_journal_page_last 968
_journal_paper_doi 10.3891/acta.chem.scand.51-0966
_journal_volume 51
_journal_year 1997
_chemical_formula_sum 'C19 H15 Fe N O3'
_chemical_formula_weight 361.172
_chemical_name_common
;
1-Ferrocenyl-3-(4'-nitrophenyl)-2-propen-1-one
;
_space_group_IT_number 2
_space_group_name_Hall '-P 1'
_space_group_name_H-M_alt 'P -1'
_symmetry_cell_setting triclinic
_symmetry_Int_Tables_number 2
_symmetry_space_group_name_Hall '-P 1'
_symmetry_space_group_name_H-M 'P -1'
_cell_angle_alpha 77.57(6)
_cell_angle_beta 88.91(5)
_cell_angle_gamma 82.71(5)
_cell_formula_units_Z 2
_cell_length_a 5.878(3)
_cell_length_b 10.507(8)
_cell_length_c 12.633(8)
_cell_volume 755.7(9)
_diffrn_ambient_temperature 103
_diffrn_radiation_probe x-ray
_diffrn_radiation_type MoK\a
_diffrn_radiation_wavelength 0.71069
_exptl_absorpt_coefficient_mu 1.015
_exptl_crystal_density_diffrn 1.587
_refine_ls_goodness_of_fit_ref 1.097
_refine_ls_number_parameters 277
_refine_ls_number_reflns 2353
_refine_ls_R_factor_all 0.0882
_refine_ls_R_factor_gt 0.0513
_refine_ls_wR_factor_gt 0.1284
_refine_ls_wR_factor_ref 0.1543
_cod_data_source_file Acta-Chem-Scand-1997-51-966.cif
_cod_data_source_block 1
_cod_original_cell_volume 755.7(8)
_cod_database_code 1557273

loop_
_space_group_symop_id
_space_group_symop_operation_xyz
1 x,y,z
2 -x,-y,-z

loop_
_atom_site_label
_atom_site_type_symbol
_atom_site_thermal_displace_type
_atom_site_fract_x
_atom_site_fract_y
_atom_site_fract_z
_atom_site_occupancy
_atom_site_U_iso_or_equiv
_atom_site_calc_flag
_atom_site_refinement_flags
_atom_site_disorder_assembly
_atom_site_disorder_group
Fe1 Fe Uiso 0.14358(9) 0.50955(5) 0.27911(4) 1.000 0.0135(2) . . . .
O1 O Uiso 0.5147(5) 0.7221(3) 0.0820(2) 1.000 0.0263(6) . . . .
O2 O Uiso -0.6158(5) 1.1581(3) -0.3970(2) 1.000 0.0255(6) . . . .
O3 O Uiso -0.3440(5) 1.1337(3) -0.5102(2) 1.000 0.0312(7) . . . .
N1 N Uiso -0.4187(6) 1.1169(3) -0.4185(3) 1.000 0.0182(6) . . . .
C1 C Uiso 0.2443(6) 0.6881(3) 0.2208(3) 1.000 0.0146(7) . . . .
C2 C Uiso 0.3973(6) 0.6148(3) 0.3064(3) 1.000 0.0160(7) . . . .
C3 C Uiso 0.2642(7) 0.5837(4) 0.4014(3) 1.000 0.0187(7) . . . .
C4 C Uiso 0.0337(6) 0.6376(3) 0.3767(3) 1.000 0.0161(7) . . . .
C5 C Uiso 0.0191(6) 0.7014(3) 0.2654(3) 1.000 0.0171(7) . . . .
C6 C Uiso 0.2958(7) 0.3411(4) 0.2387(4) 1.000 0.0253(9) . . . .
C7 C Uiso 0.1492(7) 0.4146(4) 0.1539(4) 1.000 0.0239(8) . . . .
C8 C Uiso -0.0747(7) 0.4308(4) 0.1953(3) 1.000 0.0215(8) . . . .
C9 C Uiso -0.0682(7) 0.3666(4) 0.3061(3) 1.000 0.0216(8) . . . .
C10 C Uiso 0.1629(7) 0.3104(4) 0.3325(4) 1.000 0.0251(9) . . . .
C11 C Uiso 0.3133(6) 0.7310(3) 0.1077(3) 1.000 0.0184(8) . . . .
C12 C Uiso 0.1274(6) 0.7887(4) 0.0279(3) 1.000 0.0184(7) . . . .
C13 C Uiso 0.1755(6) 0.8348(3) -0.0756(3) 1.000 0.0171(7) . . . .
C14 C Uiso 0.0145(6) 0.9037(3) -0.1617(3) 1.000 0.0149(7) . . . .
C15 C Uiso 0.0965(6) 0.9352(4) -0.2671(3) 1.000 0.0175(7) . . . .
C16 C Uiso -0.0447(6) 1.0055(3) -0.3516(3) 1.000 0.0159(7) . . . .
C17 C Uiso -0.2694(6) 1.0438(3) -0.3287(3) 1.000 0.0157(7) . . . .
C18 C Uiso -0.3572(7) 1.0159(4) -0.2253(3) 1.000 0.0167(7) . . . .
C19 C Uiso -0.2154(7) 0.9450(4) -0.1416(3) 1.000 0.0182(7) . . . .

loop_
_atom_type_symbol
_atom_type_description
_atom_type_scat_dispersion_real
_atom_type_scat_dispersion_imag
_atom_type_scat_source
C C 0.0033 0.0016 ' International Tables Vol C Tables 4.2.6.8 and 6.1.1.4'
Fe Fe 0.3463 0.8444 ' International Tables Vol C Tables 4.2.6.8 and 6.1.1.4'
N N 0.0061 0.0033 ' International Tables Vol C Tables 4.2.6.8 and 6.1.1.4'
O O 0.0106 0.0060 ' International Tables Vol C Tables 4.2.6.8 and 6.1.1.4'

loop_
_geom_angle_atom_site_label_1
_geom_angle_atom_site_label_2
_geom_angle_atom_site_label_3
_geom_angle
_geom_angle_site_symmetry_1
_geom_angle_site_symmetry_2
_geom_angle_site_symmetry_3
_geom_angle_publ_flag
C1 Fe1 C2 41.52(15) . . . yes
C1 Fe1 C3 69.07(16) . . . yes
C1 Fe1 C4 68.96(15) . . . yes
C1 Fe1 C5 41.41(15) . . . yes
C1 Fe1 C6 123.55(17) . . . yes
C1 Fe1 C7 107.68(17) . . . yes
C1 Fe1 C8 122.14(16) . . . yes
C1 Fe1 C9 157.89(16) . . . yes
C1 Fe1 C10 159.70(16) . . . yes
C2 Fe1 C3 40.66(16) . . . yes
C2 Fe1 C4 68.47(15) . . . yes
C2 Fe1 C5 69.41(15) . . . yes
C2 Fe1 C6 107.75(16) . . . yes
C2 Fe1 C7 123.14(16) . . . yes
C2 Fe1 C8 158.97(15) . . . yes
C2 Fe1 C9 159.01(15) . . . yes
C2 Fe1 C10 122.89(16) . . . yes
C3 Fe1 C4 40.34(16) . . . yes
C3 Fe1 C5 68.67(17) . . . yes
C3 Fe1 C6 122.71(18) . . . yes
C3 Fe1 C7 158.90(17) . . . yes
C3 Fe1 C8 159.00(16) . . . yes
C3 Fe1 C9 122.72(16) . . . yes
C3 Fe1 C10 107.43(19) . . . yes
C4 Fe1 C5 40.76(15) . . . yes
C4 Fe1 C6 157.96(17) . . . yes
C4 Fe1 C7 159.71(16) . . . yes
C4 Fe1 C8 123.13(16) . . . yes
C4 Fe1 C9 106.94(16) . . . yes
C4 Fe1 C10 122.13(18) . . . yes
C5 Fe1 C6 160.22(17) . . . yes
C5 Fe1 C7 123.56(17) . . . yes
C5 Fe1 C8 106.99(17) . . . yes
C5 Fe1 C9 121.36(16) . . . yes
C5 Fe1 C10 157.65(16) . . . yes
C6 Fe1 C7 40.51(19) . . . yes
C6 Fe1 C8 68.26(18) . . . yes
C6 Fe1 C9 68.39(17) . . . yes
C6 Fe1 C10 40.32(19) . . . yes
C7 Fe1 C8 40.47(17) . . . yes
C7 Fe1 C9 68.22(17) . . . yes
C7 Fe1 C10 68.0(2) . . . yes
C8 Fe1 C9 40.65(16) . . . yes
C8 Fe1 C10 68.33(18) . . . yes
C9 Fe1 C10 40.88(17) . . . yes
O2 N1 O3 123.2(4) . . . yes
O2 N1 C17 117.8(3) . . . yes
O3 N1 C17 119.0(3) . . . yes
Fe1 C1 C2 70.0(2) . . . yes
Fe1 C1 C5 69.5(2) . . . yes
Fe1 C1 C11 122.6(2) . . . yes
C2 C1 C5 107.6(3) . . . no
C2 C1 C11 124.2(3) . . . no
C5 C1 C11 128.1(3) . . . no
Fe1 C2 C1 68.5(2) . . . yes
Fe1 C2 C3 69.9(2) . . . yes
C1 C2 C3 107.5(3) . . . no
Fe1 C3 C2 69.4(2) . . . yes
Fe1 C3 C4 70.0(2) . . . yes
C2 C3 C4 108.7(3) . . . no
Fe1 C4 C3 69.7(2) . . . yes
Fe1 C4 C5 68.7(2) . . . yes
C3 C4 C5 108.4(3) . . . no
Fe1 C5 C1 69.06(19) . . . yes
Fe1 C5 C4 70.6(2) . . . yes
C1 C5 C4 107.9(3) . . . no
Fe1 C6 C7 69.8(3) . . . yes
Fe1 C6 C10 70.0(3) . . . yes
C7 C6 C10 108.1(4) . . . no
Fe1 C7 C6 69.7(3) . . . yes
Fe1 C7 C8 69.6(3) . . . yes
C6 C7 C8 108.2(4) . . . no
Fe1 C8 C7 69.9(3) . . . yes
Fe1 C8 C9 69.8(2) . . . yes
C7 C8 C9 108.1(4) . . . no
Fe1 C9 C8 69.6(2) . . . yes
Fe1 C9 C10 69.8(2) . . . yes
C8 C9 C10 107.5(4) . . . no
Fe1 C10 C6 69.7(3) . . . yes
Fe1 C10 C9 69.4(2) . . . yes
C6 C10 C9 108.0(4) . . . no
O1 C11 C1 121.2(3) . . . yes
O1 C11 C12 122.1(3) . . . yes
C1 C11 C12 116.7(3) . . . no
C11 C12 C13 120.6(3) . . . no
C12 C13 C14 127.2(3) . . . no
C13 C14 C15 118.4(3) . . . no
C13 C14 C19 122.6(3) . . . no
C15 C14 C19 119.0(3) . . . no
C14 C15 C16 121.3(3) . . . no
C15 C16 C17 118.1(3) . . . no
N1 C17 C16 117.9(3) . . . yes
N1 C17 C18 119.5(3) . . . yes
C16 C17 C18 122.6(4) . . . no
C17 C18 C19 118.9(4) . . . no
C14 C19 C18 120.2(4) . . . no

loop_
_geom_bond_atom_site_label_1
_geom_bond_atom_site_label_2
_geom_bond_distance
_geom_bond_site_symmetry_1
_geom_bond_site_symmetry_2
_geom_bond_publ_flag
Fe1 C1 2.021(4) . . yes
Fe1 C2 2.042(4) . . yes
Fe1 C3 2.049(4) . . yes
Fe1 C4 2.052(4) . . yes
Fe1 C5 2.027(4) . . yes
Fe1 C6 2.041(5) . . yes
Fe1 C7 2.041(5) . . yes
Fe1 C8 2.037(4) . . yes
Fe1 C9 2.040(4) . . yes
Fe1 C10 2.045(5) . . yes
O1 C11 1.219(5) . . yes
O2 N1 1.231(5) . . yes
O3 N1 1.216(5) . . yes
N1 C17 1.462(5) . . yes
C1 C2 1.440(5) . . no
C1 C5 1.431(5) . . no
C1 C11 1.468(5) . . no
C2 C3 1.421(5) . . no
C3 C4 1.414(6) . . no
C4 C5 1.421(5) . . no
C6 C7 1.413(7) . . no
C6 C10 1.408(7) . . no
C7 C8 1.411(6) . . no
C8 C9 1.416(5) . . no
C9 C10 1.426(6) . . no
C11 C12 1.479(5) . . no
C12 C13 1.331(5) . . no
C13 C14 1.459(5) . . no
C14 C15 1.393(5) . . no
C14 C19 1.402(6) . . no
C15 C16 1.383(5) . . no
C16 C17 1.375(5) . . no
C17 C18 1.381(5) . . no
C18 C19 1.380(6) . . no

loop_
_geom_torsion_atom_site_label_1
_geom_torsion_atom_site_label_2
_geom_torsion_atom_site_label_3
_geom_torsion_atom_site_label_4
_geom_torsion
_geom_torsion_site_symmetry_1
_geom_torsion_site_symmetry_2
_geom_torsion_site_symmetry_3
_geom_torsion_site_symmetry_4
_geom_torsion_publ_flag
C2 Fe1 C1 C5 -118.6(3) . . . . no
C2 Fe1 C1 C11 118.6(4) . . . . no
C3 Fe1 C1 C2 37.5(2) . . . . no
C3 Fe1 C1 C5 -81.1(2) . . . . no
C3 Fe1 C1 C11 156.1(3) . . . . no
C4 Fe1 C1 C2 80.9(2) . . . . no
C4 Fe1 C1 C5 -37.7(2) . . . . no
C4 Fe1 C1 C11 -160.6(3) . . . . no
C5 Fe1 C1 C2 118.6(3) . . . . no
C5 Fe1 C1 C11 -122.9(4) . . . . no
C6 Fe1 C1 C2 -78.6(3) . . . . no
C6 Fe1 C1 C5 162.8(2) . . . . no
C6 Fe1 C1 C11 39.9(4) . . . . no
C7 Fe1 C1 C2 -120.4(2) . . . . no
C7 Fe1 C1 C5 121.0(2) . . . . no
C7 Fe1 C1 C11 -1.8(3) . . . . no
C8 Fe1 C1 C2 -162.4(2) . . . . no
C8 Fe1 C1 C5 79.0(3) . . . . no
C8 Fe1 C1 C11 -43.8(4) . . . . no
C9 Fe1 C1 C2 164.1(4) . . . . no
C9 Fe1 C1 C5 45.5(5) . . . . no
C9 Fe1 C1 C11 -77.3(5) . . . . no
C10 Fe1 C1 C2 -46.2(6) . . . . no
C10 Fe1 C1 C5 -164.8(5) . . . . no
C10 Fe1 C1 C11 72.4(6) . . . . no
C1 Fe1 C2 C3 119.2(3) . . . . no
C3 Fe1 C2 C1 -119.2(3) . . . . no
C4 Fe1 C2 C1 -82.2(2) . . . . no
C4 Fe1 C2 C3 37.0(2) . . . . no
C5 Fe1 C2 C1 -38.4(2) . . . . no
C5 Fe1 C2 C3 80.9(2) . . . . no
C6 Fe1 C2 C1 120.9(2) . . . . no
C6 Fe1 C2 C3 -119.9(3) . . . . no
C7 Fe1 C2 C1 79.0(3) . . . . no
C7 Fe1 C2 C3 -161.8(3) . . . . no
C8 Fe1 C2 C1 45.5(5) . . . . no
C8 Fe1 C2 C3 164.7(4) . . . . no
C9 Fe1 C2 C1 -163.3(4) . . . . no
C9 Fe1 C2 C3 -44.1(5) . . . . no
C10 Fe1 C2 C1 162.6(2) . . . . no
C10 Fe1 C2 C3 -78.2(3) . . . . no
C1 Fe1 C3 C2 -38.3(2) . . . . no
C1 Fe1 C3 C4 81.8(2) . . . . no
C2 Fe1 C3 C4 120.0(3) . . . . no
C4 Fe1 C3 C2 -120.0(3) . . . . no
C5 Fe1 C3 C2 -82.8(2) . . . . no
C5 Fe1 C3 C4 37.2(2) . . . . no
C6 Fe1 C3 C2 79.0(3) . . . . no
C6 Fe1 C3 C4 -161.0(2) . . . . no
C7 Fe1 C3 C2 46.7(6) . . . . no
C7 Fe1 C3 C4 166.7(4) . . . . no
C8 Fe1 C3 C2 -164.7(4) . . . . no
C8 Fe1 C3 C4 -44.6(5) . . . . no
C9 Fe1 C3 C2 162.8(2) . . . . no
C9 Fe1 C3 C4 -77.2(3) . . . . no
C10 Fe1 C3 C2 120.5(2) . . . . no
C10 Fe1 C3 C4 -119.4(2) . . . . no
C1 Fe1 C4 C3 -82.1(2) . . . . no
C1 Fe1 C4 C5 38.3(2) . . . . no
C2 Fe1 C4 C3 -37.3(2) . . . . no
C2 Fe1 C4 C5 83.0(2) . . . . no
C3 Fe1 C4 C5 120.4(3) . . . . no
C5 Fe1 C4 C3 -120.4(3) . . . . no
C6 Fe1 C4 C3 46.8(5) . . . . no
C6 Fe1 C4 C5 167.2(4) . . . . no
C7 Fe1 C4 C3 -166.2(4) . . . . no
C7 Fe1 C4 C5 -45.8(5) . . . . no
C8 Fe1 C4 C3 162.5(2) . . . . no
C8 Fe1 C4 C5 -77.1(3) . . . . no
C9 Fe1 C4 C3 121.0(2) . . . . no
C9 Fe1 C4 C5 -118.7(2) . . . . no
C10 Fe1 C4 C3 78.9(3) . . . . no
C10 Fe1 C4 C5 -160.8(2) . . . . no
C1 Fe1 C5 C4 -119.0(3) . . . . no
C2 Fe1 C5 C1 38.5(2) . . . . no
C2 Fe1 C5 C4 -80.5(2) . . . . no
C3 Fe1 C5 C1 82.1(2) . . . . no
C3 Fe1 C5 C4 -36.8(2) . . . . no
C4 Fe1 C5 C1 119.0(3) . . . . no
C7 Fe1 C5 C1 -78.4(3) . . . . no
C7 Fe1 C5 C4 162.6(2) . . . . no
C8 Fe1 C5 C1 -119.6(2) . . . . no
C8 Fe1 C5 C4 121.4(2) . . . . no
C9 Fe1 C5 C1 -161.7(2) . . . . no
C9 Fe1 C5 C4 79.4(2) . . . . no
C10 Fe1 C5 C1 166.2(4) . . . . no
C10 Fe1 C5 C4 47.2(5) . . . . no
C1 Fe1 C6 C7 -77.6(3) . . . . no
C1 Fe1 C6 C10 163.3(2) . . . . no
C2 Fe1 C6 C7 -120.6(3) . . . . no
C2 Fe1 C6 C10 120.3(3) . . . . no
C3 Fe1 C6 C7 -162.8(2) . . . . no
C3 Fe1 C6 C10 78.1(3) . . . . no
C4 Fe1 C6 C7 163.1(4) . . . . no
C4 Fe1 C6 C10 44.0(5) . . . . no
C7 Fe1 C6 C10 -119.1(4) . . . . no
C8 Fe1 C6 C7 37.4(3) . . . . no
C8 Fe1 C6 C10 -81.7(3) . . . . no
C9 Fe1 C6 C7 81.3(3) . . . . no
C9 Fe1 C6 C10 -37.8(3) . . . . no
C10 Fe1 C6 C7 119.1(4) . . . . no
C1 Fe1 C7 C6 121.3(3) . . . . no
C1 Fe1 C7 C8 -119.1(3) . . . . no
C2 Fe1 C7 C6 78.2(3) . . . . no
C2 Fe1 C7 C8 -162.2(2) . . . . no
C3 Fe1 C7 C6 43.8(6) . . . . no
C3 Fe1 C7 C8 163.3(4) . . . . no
C4 Fe1 C7 C6 -161.6(4) . . . . no
C4 Fe1 C7 C8 -42.1(6) . . . . no
C5 Fe1 C7 C6 164.2(2) . . . . no
C5 Fe1 C7 C8 -76.3(3) . . . . no
C6 Fe1 C7 C8 119.6(4) . . . . no
C8 Fe1 C7 C6 -119.6(4) . . . . no
C9 Fe1 C7 C6 -81.8(3) . . . . no
C9 Fe1 C7 C8 37.8(3) . . . . no
C10 Fe1 C7 C6 -37.6(3) . . . . no
C10 Fe1 C7 C8 82.0(3) . . . . no
C1 Fe1 C8 C7 79.4(3) . . . . no
C1 Fe1 C8 C9 -161.4(2) . . . . no
C2 Fe1 C8 C7 45.5(5) . . . . no
C2 Fe1 C8 C9 164.7(4) . . . . no
C3 Fe1 C8 C7 -163.2(4) . . . . no
C3 Fe1 C8 C9 -44.1(6) . . . . no
C4 Fe1 C8 C7 163.9(2) . . . . no
C4 Fe1 C8 C9 -76.9(3) . . . . no
C5 Fe1 C8 C7 122.2(3) . . . . no
C5 Fe1 C8 C9 -118.7(3) . . . . no
C6 Fe1 C8 C7 -37.5(3) . . . . no
C6 Fe1 C8 C9 81.7(3) . . . . no
C7 Fe1 C8 C9 119.2(4) . . . . no
C9 Fe1 C8 C7 -119.2(4) . . . . no
C10 Fe1 C8 C7 -81.0(3) . . . . no
C10 Fe1 C8 C9 38.2(3) . . . . no
C1 Fe1 C9 C8 45.8(5) . . . . no
C1 Fe1 C9 C10 164.5(4) . . . . no
C2 Fe1 C9 C8 -164.6(4) . . . . no
C2 Fe1 C9 C10 -46.0(5) . . . . no
C3 Fe1 C9 C8 162.8(2) . . . . no
C3 Fe1 C9 C10 -78.6(3) . . . . no
C4 Fe1 C9 C8 121.5(2) . . . . no
C4 Fe1 C9 C10 -119.9(3) . . . . no
C5 Fe1 C9 C8 79.4(3) . . . . no
C5 Fe1 C9 C10 -162.0(3) . . . . no
C6 Fe1 C9 C8 -81.4(3) . . . . no
C6 Fe1 C9 C10 37.3(3) . . . . no
C7 Fe1 C9 C8 -37.6(3) . . . . no
C7 Fe1 C9 C10 81.1(3) . . . . no
C8 Fe1 C9 C10 118.7(4) . . . . no
C10 Fe1 C9 C8 -118.7(4) . . . . no
C1 Fe1 C10 C6 -43.7(6) . . . . no
C1 Fe1 C10 C9 -163.1(4) . . . . no
C2 Fe1 C10 C6 -78.4(3) . . . . no
C2 Fe1 C10 C9 162.1(2) . . . . no
C3 Fe1 C10 C6 -120.4(3) . . . . no
C3 Fe1 C10 C9 120.2(3) . . . . no
C4 Fe1 C10 C6 -162.1(2) . . . . no
C4 Fe1 C10 C9 78.5(3) . . . . no
C5 Fe1 C10 C6 163.5(4) . . . . no
C5 Fe1 C10 C9 44.0(6) . . . . no
C6 Fe1 C10 C9 -119.5(4) . . . . no
C7 Fe1 C10 C6 37.7(3) . . . . no
C7 Fe1 C10 C9 -81.7(3) . . . . no
C8 Fe1 C10 C6 81.5(3) . . . . no
C8 Fe1 C10 C9 -38.0(2) . . . . no
C9 Fe1 C10 C6 119.5(4) . . . . no
O2 N1 C17 C16 -175.6(3) . . . . no
O2 N1 C17 C18 4.4(5) . . . . no
O3 N1 C17 C16 4.7(5) . . . . no
O3 N1 C17 C18 -175.3(4) . . . . no
Fe1 C1 C2 C3 -59.3(3) . . . . no
C5 C1 C2 Fe1 59.7(2) . . . . no
C5 C1 C2 C3 0.4(4) . . . . no
C11 C1 C2 Fe1 -116.5(3) . . . . no
C11 C1 C2 C3 -175.8(3) . . . . no
Fe1 C1 C5 C4 60.1(2) . . . . no
C2 C1 C5 Fe1 -60.0(2) . . . . no
C2 C1 C5 C4 0.2(4) . . . . no
C11 C1 C5 Fe1 116.0(4) . . . . no
C11 C1 C5 C4 176.1(3) . . . . no
Fe1 C1 C11 O1 -97.0(4) . . . . no
Fe1 C1 C11 C12 84.8(4) . . . . no
C2 C1 C11 O1 -10.2(5) . . . . no
C2 C1 C11 C12 171.6(3) . . . . no
C5 C1 C11 O1 174.5(3) . . . . no
C5 C1 C11 C12 -3.7(5) . . . . no
Fe1 C2 C3 C4 -59.1(3) . . . . no
C1 C2 C3 Fe1 58.3(2) . . . . no
C1 C2 C3 C4 -0.8(4) . . . . no
Fe1 C3 C4 C5 -57.9(2) . . . . no
C2 C3 C4 Fe1 58.8(3) . . . . no
C2 C3 C4 C5 0.9(4) . . . . no
Fe1 C4 C5 C1 -59.2(2) . . . . no
C3 C4 C5 Fe1 58.5(3) . . . . no
C3 C4 C5 C1 -0.7(4) . . . . no
Fe1 C6 C7 C8 -59.1(3) . . . . no
C10 C6 C7 Fe1 59.7(3) . . . . no
C10 C6 C7 C8 0.6(5) . . . . no
Fe1 C6 C10 C9 59.0(3) . . . . no
C7 C6 C10 Fe1 -59.6(3) . . . . no
C7 C6 C10 C9 -0.6(5) . . . . no
Fe1 C7 C8 C9 -59.5(3) . . . . no
C6 C7 C8 Fe1 59.2(3) . . . . no
C6 C7 C8 C9 -0.3(5) . . . . no
Fe1 C8 C9 C10 -59.7(3) . . . . no
C7 C8 C9 Fe1 59.6(3) . . . . no
C7 C8 C9 C10 -0.1(5) . . . . no
Fe1 C9 C10 C6 -59.2(3) . . . . no
C8 C9 C10 Fe1 59.6(3) . . . . no
C8 C9 C10 C6 0.4(5) . . . . no
O1 C11 C12 C13 -0.9(6) . . . . no
C1 C11 C12 C13 177.4(3) . . . . no
C11 C12 C13 C14 -174.6(3) . . . . no
C12 C13 C14 C15 -175.0(4) . . . . no
C12 C13 C14 C19 8.3(6) . . . . no
C13 C14 C15 C16 -177.1(3) . . . . no
C19 C14 C15 C16 -0.3(6) . . . . no
C13 C14 C19 C18 176.6(4) . . . . no
C15 C14 C19 C18 -0.1(6) . . . . no
C14 C15 C16 C17 0.0(6) . . . . no
C15 C16 C17 N1 -179.4(3) . . . . no
C15 C16 C17 C18 0.6(5) . . . . no
N1 C17 C18 C19 179.0(4) . . . . no
C16 C17 C18 C19 -1.0(6) . . . . no
C17 C18 C19 C14 0.8(6) . . . . no
